data_4068948
loop_
_publ_author_name
'Baker, Murray V.'
'Brown, David H.'
'Haque, Rosenani A.'
'Simpson, Peter V.'
'Skelton, Brian W.'
'White, Allan H.'
'Williams, Charlotte C.'

_publ_section_title
;
 Mercury Complexes of N-Heterocyclic Carbenes Derived from
 Imidazolium-Linked Cyclophanes: Synthesis, Structure, and Reactivity
;
_journal_issue 13
_journal_name_full Organometallics
_journal_page_first 3793
_journal_paper_doi 10.1021/om8011745
_journal_volume 28
_journal_year 2009
_chemical_formula_moiety 'C42 H38 N5 P Pd, 2(F6 P), 1.5(C6 H6)'
_chemical_formula_sum 'C51 H47 F12 N5 P3 Pd'
_chemical_formula_weight 1157.25
_chemical_name_systematic
;
 ?
;
_space_group_IT_number 2
_symmetry_cell_setting triclinic
_symmetry_space_group_name_Hall '-P 1'
_symmetry_space_group_name_H-M 'P -1'
_atom_sites_solution_hydrogens geom
_atom_sites_solution_primary direct
_atom_sites_solution_secondary difmap
_audit_creation_date 2008-10-16T08:38:10-00:00
_audit_creation_method 'WinGX routine CIF_UPDATE'
_cell_angle_alpha 72.928(2)
_cell_angle_beta 72.060(2)
_cell_angle_gamma 64.827(2)
_cell_formula_units_Z 2
_cell_length_a 13.9214(11)
_cell_length_b 13.9678(11)
_cell_length_c 14.8556(11)
_cell_measurement_reflns_used 6653
_cell_measurement_temperature 150(2)
_cell_measurement_theta_max 37.4
_cell_measurement_theta_min 2.43
_cell_volume 2442.5(3)
_computing_cell_refinement 'Siemens SAINT (Siemens, 1995)'
_computing_data_collection 'Siemens SMART (Siemens, 1995)'
_computing_data_reduction 'Siemens SAINT'
_computing_molecular_graphics xtal
_computing_publication_material WinGX
_computing_structure_refinement 'SHELXL-97 (Sheldrick, 1997)'
_computing_structure_solution xtal
_diffrn_ambient_temperature 150(2)
_diffrn_measured_fraction_theta_full 0.982
_diffrn_measured_fraction_theta_max 0.969
_diffrn_measurement_device_type
;
Bruker SMART CCD diffractometer
;
_diffrn_measurement_method '\w scans'
_diffrn_radiation_monochromator graphite
_diffrn_radiation_type MoK\a
_diffrn_radiation_wavelength 0.71073
_diffrn_reflns_av_R_equivalents .021
_diffrn_reflns_av_unetI/netI 0.0362
_diffrn_reflns_limit_h_max 23
_diffrn_reflns_limit_h_min -22
_diffrn_reflns_limit_k_max 23
_diffrn_reflns_limit_k_min -22
_diffrn_reflns_limit_l_max 25
_diffrn_reflns_limit_l_min -25
_diffrn_reflns_number 48166
_diffrn_reflns_theta_full 36.5
_diffrn_reflns_theta_max 37.55
_diffrn_reflns_theta_min 1.47
_exptl_absorpt_coefficient_mu 0.567
_exptl_absorpt_correction_T_max .78
_exptl_absorpt_correction_T_min .71
_exptl_absorpt_correction_type multi-scan
_exptl_absorpt_process_details
;
 SADABS; Sheldrick, 1996
;
_exptl_crystal_colour colourless
_exptl_crystal_density_diffrn 1.574
_exptl_crystal_density_method 'not measured'
_exptl_crystal_description rhomb
_exptl_crystal_F_000 1174
_exptl_crystal_size_max .45
_exptl_crystal_size_mid .44
_exptl_crystal_size_min .43
_refine_diff_density_max 2.042
_refine_diff_density_min -0.745
_refine_diff_density_rms 0.106
_refine_ls_extinction_method none
_refine_ls_goodness_of_fit_ref 0.864
_refine_ls_hydrogen_treatment constr
_refine_ls_matrix_type full
_refine_ls_number_parameters 714
_refine_ls_number_reflns 24991
_refine_ls_number_restraints 6
_refine_ls_restrained_S_all 0.864
_refine_ls_R_factor_all 0.0611
_refine_ls_R_factor_gt 0.0412
_refine_ls_shift/su_max 0.021
_refine_ls_shift/su_mean 0.001
_refine_ls_structure_factor_coef Fsqd
_refine_ls_weighting_details 'calc w=1/[\s^2^(Fo^2^)+(0.0851P)^2^+1.8864P] where P=(Fo^2^+2Fc^2^)/3'
_refine_ls_weighting_scheme calc
_refine_ls_wR_factor_gt 0.108
_refine_ls_wR_factor_ref 0.1271
_reflns_number_gt 19579
_reflns_number_total 24991
_reflns_threshold_expression I>2sigma(I)
_cod_data_source_file om8011745_si_001.cif
_cod_data_source_block rh4043
_cod_original_sg_symbol_Hall -p_1
_cod_original_sg_symbol_H-M P_-1
_cod_database_code 4068948

loop_
_symmetry_equiv_pos_as_xyz
'x, y, z'
'-x, -y, -z'

loop_
_atom_site_label
_atom_site_type_symbol
_atom_site_fract_x
_atom_site_fract_y
_atom_site_fract_z
_atom_site_U_iso_or_equiv
_atom_site_adp_type
_atom_site_occupancy
_atom_site_symmetry_multiplicity
_atom_site_calc_flag
_atom_site_refinement_flags
_atom_site_disorder_assembly
_atom_site_disorder_group
Pd Pd 0.773589(8) 0.180596(8) 0.706065(8) 0.01674(3) Uani 1 1 d . . .
C11 C 0.57240(11) 0.49701(12) 0.58257(10) 0.0185(2) Uani 1 1 d . . .
C12 C 0.64951(12) 0.46726(12) 0.49873(10) 0.0189(2) Uani 1 1 d . . .
C13 C 0.65525(13) 0.54621(13) 0.41617(11) 0.0229(3) Uani 1 1 d . . .
H13 H 0.7058 0.5261 0.3588 0.028 Uiso 1 1 calc R . .
C14 C 0.58856(15) 0.65362(14) 0.41619(13) 0.0267(3) Uani 1 1 d . . .
H14 H 0.5942 0.7065 0.3596 0.032 Uiso 1 1 calc R . .
C15 C 0.51360(14) 0.68313(13) 0.49940(13) 0.0266(3) Uani 1 1 d . . .
H15 H 0.4682 0.7566 0.5002 0.032 Uiso 1 1 calc R . .
C16 C 0.50502(12) 0.60515(12) 0.58153(12) 0.0226(3) Uani 1 1 d . . .
H16 H 0.4525 0.6257 0.6379 0.027 Uiso 1 1 calc R . .
C1 C 0.55638(11) 0.41619(12) 0.67389(10) 0.0186(2) Uani 1 1 d . . .
H1A H 0.4788 0.4407 0.7066 0.022 Uiso 1 1 calc R . .
H1B H 0.5756 0.346 0.6567 0.022 Uiso 1 1 calc R . .
N21 N 0.62234(10) 0.40159(10) 0.74074(9) 0.0182(2) Uani 1 1 d . . .
C22 C 0.70823(11) 0.31236(11) 0.76129(10) 0.0161(2) Uani 1 1 d . . .
N23 N 0.74526(10) 0.33362(10) 0.82434(9) 0.0194(2) Uani 1 1 d . . .
C24 C 0.68095(14) 0.43448(13) 0.84557(12) 0.0248(3) Uani 1 1 d . . .
H24 H 0.6895 0.4673 0.8888 0.03 Uiso 1 1 calc R . .
C25 C 0.60332(13) 0.47765(13) 0.79303(12) 0.0239(3) Uani 1 1 d . . .
H25 H 0.5468 0.5467 0.7922 0.029 Uiso 1 1 calc R . .
C2 C 0.84175(12) 0.26174(13) 0.86401(11) 0.0220(2) Uani 1 1 d . . .
H2A H 0.8666 0.1896 0.8483 0.026 Uiso 1 1 calc R . .
H2B H 0.8221 0.2538 0.935 0.026 Uiso 1 1 calc R . .
C31 C 1.01329(12) 0.27887(13) 0.74091(12) 0.0223(3) Uani 1 1 d . . .
C32 C 0.93384(12) 0.30324(13) 0.82490(11) 0.0217(2) Uani 1 1 d . . .
C33 C 0.94066(15) 0.36690(15) 0.87778(13) 0.0277(3) Uani 1 1 d . . .
H33 H 0.8868 0.3841 0.9343 0.033 Uiso 1 1 calc R . .
C34 C 1.02397(17) 0.40573(17) 0.84991(15) 0.0327(4) Uani 1 1 d . . .
H34 H 1.0268 0.4494 0.8867 0.039 Uiso 1 1 calc R . .
C35 C 1.10329(16) 0.38029(18) 0.76777(15) 0.0335(4) Uani 1 1 d . . .
H35 H 1.1613 0.4057 0.7485 0.04 Uiso 1 1 calc R . .
C36 C 1.09764(14) 0.31754(16) 0.71379(14) 0.0288(3) Uani 1 1 d . . .
H36 H 1.152 0.3006 0.6575 0.035 Uiso 1 1 calc R . .
C3 C 1.01533(12) 0.20908(13) 0.67915(12) 0.0232(3) Uani 1 1 d . . .
H3A H 1.0916 0.1717 0.6481 0.028 Uiso 1 1 calc R . .
H3B H 0.9864 0.1535 0.7209 0.028 Uiso 1 1 calc R . .
N41 N 0.95170(10) 0.27018(11) 0.60402(9) 0.0202(2) Uani 1 1 d . . .
C42 C 0.85809(11) 0.26520(11) 0.60252(10) 0.0172(2) Uani 1 1 d . . .
N43 N 0.82829(10) 0.33129(10) 0.52168(9) 0.0185(2) Uani 1 1 d . . .
C44 C 0.90472(13) 0.37742(13) 0.47084(11) 0.0234(3) Uani 1 1 d . . .
H44 H 0.9029 0.4265 0.411 0.028 Uiso 1 1 calc R . .
C45 C 0.98221(13) 0.33920(14) 0.52266(12) 0.0240(3) Uani 1 1 d . . .
H45 H 1.0454 0.3563 0.5065 0.029 Uiso 1 1 calc R . .
C4 C 0.72791(12) 0.35369(12) 0.49205(11) 0.0197(2) Uani 1 1 d . . .
H4A H 0.6933 0.3024 0.5339 0.024 Uiso 1 1 calc R . .
H4B H 0.746 0.3431 0.4249 0.024 Uiso 1 1 calc R . .
P1 P 0.66619(3) 0.09635(3) 0.82888(3) 0.01973(7) Uani 1 1 d . . .
C111 C 0.61663(14) 0.15100(13) 0.93837(12) 0.0249(3) Uani 1 1 d . . .
C112 C 0.66760(18) 0.09550(16) 1.01621(14) 0.0353(4) Uani 1 1 d . . .
H112 H 0.7216 0.0253 1.0148 0.042 Uiso 1 1 calc R . .
C113 C 0.6396(3) 0.1426(2) 1.09549(18) 0.0506(6) Uani 1 1 d . . .
H113 H 0.6744 0.1044 1.1483 0.061 Uiso 1 1 calc R . .
C114 C 0.5612(3) 0.2449(2) 1.09778(19) 0.0543(7) Uani 1 1 d . . .
H114 H 0.542 0.2767 1.1523 0.065 Uiso 1 1 calc R . .
C115 C 0.5109(2) 0.30073(18) 1.02101(17) 0.0469(6) Uani 1 1 d . . .
H115 H 0.4575 0.3712 1.0229 0.056 Uiso 1 1 calc R . .
C116 C 0.53762(16) 0.25503(14) 0.94111(14) 0.0332(4) Uani 1 1 d . . .
H116 H 0.5026 0.2939 0.8886 0.04 Uiso 1 1 calc R . .
C121 C 0.55017(13) 0.10589(13) 0.78973(13) 0.0258(3) Uani 1 1 d . . .
C122 C 0.44445(16) 0.13843(19) 0.84407(16) 0.0385(4) Uani 1 1 d . . .
H122 H 0.429 0.1626 0.9023 0.046 Uiso 1 1 calc R . .
C123 C 0.36137(18) 0.1354(2) 0.8127(2) 0.0519(7) Uani 1 1 d . . .
H123 H 0.2889 0.1591 0.8488 0.062 Uiso 1 1 calc R . .
C124 C 0.3838(2) 0.0981(2) 0.7293(2) 0.0521(7) Uani 1 1 d . . .
H124 H 0.3273 0.0939 0.7094 0.062 Uiso 1 1 calc R . .
C125 C 0.4882(2) 0.06688(18) 0.6747(2) 0.0438(5) Uani 1 1 d . . .
H125 H 0.5033 0.0418 0.6171 0.053 Uiso 1 1 calc R . .
C126 C 0.57168(16) 0.07206(15) 0.70377(16) 0.0330(4) Uani 1 1 d . . .
H126 H 0.6431 0.0526 0.6651 0.04 Uiso 1 1 calc R . .
C131 C 0.73600(13) -0.04800(12) 0.86442(11) 0.0229(3) Uani 1 1 d . . .
C132 C 0.67822(16) -0.11679(14) 0.90290(14) 0.0324(4) Uani 1 1 d . . .
H132 H 0.6016 -0.0889 0.9096 0.039 Uiso 1 1 calc R . .
C133 C 0.73381(19) -0.22688(15) 0.93145(16) 0.0400(5) Uani 1 1 d . . .
H133 H 0.6945 -0.2737 0.9589 0.048 Uiso 1 1 calc R . .
C134 C 0.8453(2) -0.26835(15) 0.92020(15) 0.0383(4) Uani 1 1 d . . .
H134 H 0.8824 -0.3434 0.9397 0.046 Uiso 1 1 calc R . .
C135 C 0.90309(18) -0.20085(15) 0.88060(16) 0.0357(4) Uani 1 1 d . . .
H135 H 0.9799 -0.2296 0.8719 0.043 Uiso 1 1 calc R . .
C136 C 0.84851(15) -0.09070(14) 0.85340(14) 0.0285(3) Uani 1 1 d . . .
H136 H 0.8883 -0.0443 0.8271 0.034 Uiso 1 1 calc R . .
P2 P 0.75936(4) 0.44910(4) 1.13617(4) 0.02900(9) Uani 1 1 d . . .
F21 F 0.70238(14) 0.56745(12) 1.16121(12) 0.0524(4) Uani 1 1 d . . .
F22 F 0.65610(15) 0.42223(17) 1.19968(17) 0.0760(6) Uani 1 1 d . . .
F23 F 0.81621(12) 0.33149(11) 1.11140(11) 0.0469(3) Uani 1 1 d . . .
F24 F 0.86437(13) 0.47413(15) 1.07367(12) 0.0545(4) Uani 1 1 d . . .
F25 F 0.81058(17) 0.40820(16) 1.22914(12) 0.0678(5) Uani 1 1 d . . .
F26 F 0.70983(15) 0.49148(16) 1.04241(13) 0.0650(5) Uani 1 1 d . . .
P3 P 0.7672(3) 0.0733(2) 0.38260(19) 0.0456(6) Uani 0.649(5) 1 d P A 1
F31 F 0.6880(4) 0.1714(3) 0.3251(4) 0.0779(15) Uani 0.649(5) 1 d P A 1
F32 F 0.6659(3) 0.0479(3) 0.4547(3) 0.0765(12) Uani 0.649(5) 1 d P A 1
F33 F 0.8480(6) -0.0264(5) 0.4394(4) 0.0700(19) Uani 0.649(5) 1 d P A 1
F34 F 0.8703(3) 0.0941(4) 0.3084(3) 0.0871(14) Uani 0.649(5) 1 d P A 1
F35 F 0.7591(3) 0.1458(3) 0.4479(3) 0.0730(11) Uani 0.649(5) 1 d P A 1
F36 F 0.7740(3) -0.0018(3) 0.3147(3) 0.0640(12) Uani 0.649(5) 1 d P A 1
P4 P 0.7526(6) 0.0676(5) 0.3845(4) 0.0581(16) Uani 0.351(5) 1 d PD A 2
F41 F 0.6349(13) 0.1316(13) 0.3623(14) 0.207(10) Uani 0.351(5) 1 d PD A 2
F42 F 0.7058(8) 0.0781(10) 0.4945(5) 0.134(5) Uani 0.351(5) 1 d PD A 2
F43 F 0.8662(12) -0.0013(12) 0.4125(12) 0.108(6) Uani 0.351(5) 1 d PD A 2
F44 F 0.8004(14) 0.0533(10) 0.2814(6) 0.183(8) Uani 0.351(5) 1 d PD A 2
F45 F 0.7564(13) 0.1767(6) 0.3660(12) 0.167(6) Uani 0.351(5) 1 d PD A 2
F46 F 0.7352(6) -0.0409(7) 0.4037(9) 0.119(4) Uani 0.351(5) 1 d PD A 2
N01 N 0.85596(13) 0.04632(12) 0.64450(11) 0.0270(3) Uani 1 1 d . . .
C01 C 0.91255(18) -0.03294(16) 0.62133(14) 0.0345(4) Uani 1 1 d . . .
C02 C 0.9855(3) -0.13701(18) 0.5957(2) 0.0522(7) Uani 1 1 d . . .
H02A H 0.9939 -0.1923 0.6543 0.078 Uiso 1 1 calc R . .
H02B H 1.0565 -0.1334 0.5608 0.078 Uiso 1 1 calc R . .
H02C H 0.9552 -0.1554 0.5546 0.078 Uiso 1 1 calc R . .
C101 C 0.8142(2) 0.57850(19) 0.6540(2) 0.0512(7) Uani 1 1 d . . .
H101 H 0.8457 0.5021 0.6686 0.061 Uiso 1 1 calc R . .
C102 C 0.8228(3) 0.6389(3) 0.7080(2) 0.0560(7) Uani 1 1 d . . .
H102 H 0.8589 0.6043 0.7603 0.067 Uiso 1 1 calc R . .
C103 C 0.7786(3) 0.7497(3) 0.6852(2) 0.0572(7) Uani 1 1 d . . .
H103 H 0.7841 0.792 0.7217 0.069 Uiso 1 1 calc R . .
C104 C 0.7260(3) 0.7991(2) 0.6090(2) 0.0581(7) Uani 1 1 d . . .
H104 H 0.6965 0.8755 0.5924 0.07 Uiso 1 1 calc R . .
C105 C 0.7165(2) 0.7375(2) 0.5574(2) 0.0486(6) Uani 1 1 d . . .
H105 H 0.679 0.7715 0.506 0.058 Uiso 1 1 calc R . .
C106 C 0.76058(19) 0.6279(2) 0.5797(2) 0.0448(5) Uani 1 1 d . . .
H106 H 0.7541 0.5857 0.5436 0.054 Uiso 1 1 calc R . .
C201 C 0.9720(2) 0.9123(2) 1.0156(2) 0.0499(6) Uani 1 1 d . . .
H201 H 0.9526 0.8518 1.0261 0.06 Uiso 1 1 calc R . .
C202 C 1.0461(2) 0.9332(2) 0.9328(2) 0.0483(6) Uani 1 1 d . . .
H202 H 1.0777 0.8871 0.8871 0.058 Uiso 1 1 calc R . .
C203 C 0.9263(2) 0.9784(2) 1.0824(2) 0.0486(6) Uani 1 1 d . . .
H203 H 0.876 0.9632 1.139 0.058 Uiso 1 1 calc R . .

loop_
_atom_site_aniso_label
_atom_site_aniso_U_11
_atom_site_aniso_U_22
_atom_site_aniso_U_33
_atom_site_aniso_U_23
_atom_site_aniso_U_13
_atom_site_aniso_U_12
Pd 0.01575(5) 0.01581(4) 0.01754(5) -0.00507(3) -0.00324(3) -0.00373(3)
C11 0.0168(5) 0.0192(5) 0.0196(5) -0.0040(4) -0.0058(4) -0.0050(4)
C12 0.0183(5) 0.0207(6) 0.0191(5) -0.0047(4) -0.0057(4) -0.0066(4)
C13 0.0241(6) 0.0269(7) 0.0190(6) -0.0022(5) -0.0054(5) -0.0113(5)
C14 0.0297(7) 0.0231(7) 0.0277(7) 0.0018(6) -0.0114(6) -0.0108(6)
C15 0.0258(7) 0.0198(6) 0.0331(8) -0.0013(6) -0.0114(6) -0.0062(5)
C16 0.0196(6) 0.0203(6) 0.0263(7) -0.0057(5) -0.0068(5) -0.0036(5)
C1 0.0158(5) 0.0201(5) 0.0187(5) -0.0051(4) -0.0043(4) -0.0041(4)
N21 0.0172(5) 0.0174(5) 0.0178(5) -0.0059(4) -0.0041(4) -0.0024(4)
C22 0.0155(5) 0.0164(5) 0.0153(5) -0.0043(4) -0.0030(4) -0.0042(4)
N23 0.0178(5) 0.0211(5) 0.0186(5) -0.0071(4) -0.0048(4) -0.0038(4)
C24 0.0263(7) 0.0250(7) 0.0240(7) -0.0122(5) -0.0063(5) -0.0045(5)
C25 0.0238(6) 0.0216(6) 0.0253(7) -0.0119(5) -0.0053(5) -0.0023(5)
C2 0.0207(6) 0.0249(6) 0.0192(6) -0.0023(5) -0.0069(5) -0.0066(5)
C31 0.0169(6) 0.0254(6) 0.0246(6) -0.0079(5) -0.0064(5) -0.0044(5)
C32 0.0201(6) 0.0254(6) 0.0210(6) -0.0053(5) -0.0078(5) -0.0067(5)
C33 0.0291(7) 0.0335(8) 0.0250(7) -0.0101(6) -0.0089(6) -0.0104(6)
C34 0.0370(9) 0.0369(9) 0.0337(9) -0.0097(7) -0.0128(7) -0.0168(8)
C35 0.0315(8) 0.0425(10) 0.0362(9) -0.0066(8) -0.0110(7) -0.0204(8)
C36 0.0212(7) 0.0377(9) 0.0296(8) -0.0092(7) -0.0049(6) -0.0113(6)
C3 0.0185(6) 0.0238(6) 0.0258(7) -0.0100(5) -0.0064(5) -0.0019(5)
N41 0.0169(5) 0.0229(5) 0.0202(5) -0.0080(4) -0.0022(4) -0.0054(4)
C42 0.0155(5) 0.0164(5) 0.0200(5) -0.0076(4) -0.0038(4) -0.0034(4)
N43 0.0161(5) 0.0209(5) 0.0172(5) -0.0067(4) -0.0003(4) -0.0057(4)
C44 0.0213(6) 0.0259(7) 0.0210(6) -0.0049(5) 0.0002(5) -0.0099(5)
C45 0.0192(6) 0.0277(7) 0.0251(7) -0.0081(5) 0.0006(5) -0.0100(5)
C4 0.0196(6) 0.0214(6) 0.0189(6) -0.0073(5) -0.0041(4) -0.0060(5)
P1 0.01837(15) 0.01630(14) 0.02050(16) -0.00148(12) -0.00410(12) -0.00398(12)
C111 0.0263(7) 0.0185(6) 0.0227(6) -0.0032(5) -0.0009(5) -0.0049(5)
C112 0.0452(11) 0.0253(7) 0.0275(8) -0.0083(6) -0.0108(7) -0.0014(7)
C113 0.0700(17) 0.0383(11) 0.0335(10) -0.0146(9) -0.0167(11) -0.0016(11)
C114 0.0740(18) 0.0396(12) 0.0382(12) -0.0209(10) -0.0051(12) -0.0064(12)
C115 0.0532(13) 0.0269(9) 0.0382(11) -0.0116(8) 0.0048(9) -0.0004(8)
C116 0.0311(8) 0.0227(7) 0.0293(8) -0.0036(6) 0.0032(6) -0.0020(6)
C121 0.0216(6) 0.0204(6) 0.0333(8) 0.0017(6) -0.0094(6) -0.0079(5)
C122 0.0230(8) 0.0453(11) 0.0379(10) 0.0056(8) -0.0049(7) -0.0137(7)
C123 0.0266(9) 0.0603(15) 0.0597(15) 0.0186(12) -0.0157(9) -0.0227(10)
C124 0.0445(12) 0.0445(12) 0.0754(18) 0.0200(12) -0.0375(13) -0.0274(10)
C125 0.0457(12) 0.0301(9) 0.0659(15) -0.0013(9) -0.0356(11) -0.0123(8)
C126 0.0293(8) 0.0251(7) 0.0480(11) -0.0090(7) -0.0184(8) -0.0047(6)
C131 0.0257(7) 0.0172(5) 0.0195(6) -0.0027(5) -0.0044(5) -0.0029(5)
C132 0.0307(8) 0.0191(6) 0.0337(8) 0.0002(6) 0.0025(7) -0.0064(6)
C133 0.0454(11) 0.0196(7) 0.0377(10) -0.0005(7) 0.0031(8) -0.0073(7)
C134 0.0517(12) 0.0211(7) 0.0303(9) -0.0036(6) -0.0149(8) 0.0011(7)
C135 0.0363(9) 0.0241(7) 0.0424(10) -0.0079(7) -0.0217(8) 0.0033(7)
C136 0.0271(7) 0.0227(7) 0.0340(8) -0.0050(6) -0.0146(6) -0.0023(6)
P2 0.02539(19) 0.0307(2) 0.0284(2) -0.01406(17) 0.00108(16) -0.00717(16)
F21 0.0656(10) 0.0346(7) 0.0489(8) -0.0215(6) -0.0083(7) -0.0047(6)
F22 0.0471(9) 0.0790(13) 0.0948(15) -0.0492(11) 0.0396(9) -0.0328(9)
F23 0.0454(7) 0.0340(6) 0.0531(8) -0.0226(6) 0.0119(6) -0.0130(6)
F24 0.0526(9) 0.0760(11) 0.0536(9) -0.0325(8) 0.0119(7) -0.0437(8)
F25 0.0791(12) 0.0673(11) 0.0365(8) -0.0181(7) -0.0202(8) 0.0030(9)
F26 0.0608(10) 0.0701(11) 0.0611(10) -0.0333(9) -0.0360(9) 0.0083(8)
P3 0.0645(11) 0.0226(7) 0.0383(10) -0.0124(6) -0.0002(8) -0.0085(7)
F31 0.092(3) 0.0337(14) 0.075(2) -0.0020(15) -0.028(2) 0.0085(16)
F32 0.073(2) 0.084(2) 0.066(2) -0.0007(18) -0.0013(17) -0.041(2)
F33 0.091(4) 0.0493(19) 0.066(2) -0.0296(16) -0.047(3) 0.011(2)
F34 0.085(3) 0.133(4) 0.058(2) -0.026(2) 0.0092(17) -0.065(3)
F35 0.093(2) 0.0500(17) 0.081(3) -0.0461(18) -0.011(2) -0.0149(17)
F36 0.0695(19) 0.0453(15) 0.084(3) -0.0337(16) -0.049(2) 0.0091(13)
P4 0.075(3) 0.039(2) 0.055(3) -0.0297(18) -0.046(2) 0.0199(16)
F41 0.169(13) 0.168(13) 0.28(2) -0.165(13) -0.178(14) 0.116(10)
F42 0.101(6) 0.168(10) 0.051(4) -0.056(5) -0.027(4) 0.057(6)
F43 0.057(4) 0.122(11) 0.181(15) -0.114(11) -0.018(7) -0.016(6)
F44 0.301(19) 0.121(9) 0.042(4) -0.033(5) -0.013(7) -0.003(10)
F45 0.263(16) 0.035(3) 0.196(14) 0.005(5) -0.077(13) -0.044(6)
F46 0.061(4) 0.091(6) 0.185(11) -0.013(6) -0.031(5) -0.016(4)
N01 0.0294(7) 0.0233(6) 0.0274(6) -0.0073(5) 0.0002(5) -0.0113(5)
C01 0.0443(10) 0.0271(8) 0.0302(8) -0.0126(7) 0.0055(7) -0.0159(7)
C02 0.0676(16) 0.0272(9) 0.0504(13) -0.0216(9) 0.0083(12) -0.0120(10)
C101 0.0480(13) 0.0286(9) 0.0582(15) -0.0035(9) 0.0108(11) -0.0150(9)
C102 0.0572(16) 0.0619(17) 0.0384(12) 0.0033(11) -0.0146(11) -0.0175(13)
C103 0.080(2) 0.0567(16) 0.0465(14) -0.0194(12) -0.0139(14) -0.0289(15)
C104 0.0726(19) 0.0351(11) 0.0597(17) -0.0161(11) -0.0196(15) -0.0050(12)
C105 0.0338(10) 0.0560(15) 0.0548(14) -0.0205(12) -0.0153(10) -0.0047(10)
C106 0.0392(11) 0.0498(13) 0.0560(14) -0.0258(11) 0.0061(10) -0.0270(10)
C201 0.0691(17) 0.0364(11) 0.0547(14) 0.0025(10) -0.0425(13) -0.0161(11)
C202 0.0550(14) 0.0385(11) 0.0512(14) -0.0128(10) -0.0336(12) 0.0013(10)
C203 0.0487(13) 0.0554(14) 0.0419(12) -0.0016(10) -0.0262(10) -0.0130(11)

loop_
_atom_type_symbol
_atom_type_description
_atom_type_scat_dispersion_real
_atom_type_scat_dispersion_imag
_atom_type_scat_source
C C 0.0033 0.0016 'International Tables Vol C Tables 4.2.6.8 and 6.1.1.4'
H H 0 0 'International Tables Vol C Tables 4.2.6.8 and 6.1.1.4'
F F 0.0171 0.0103 'International Tables Vol C Tables 4.2.6.8 and 6.1.1.4'
N N 0.0061 0.0033 'International Tables Vol C Tables 4.2.6.8 and 6.1.1.4'
P P 0.1023 0.0942 'International Tables Vol C Tables 4.2.6.8 and 6.1.1.4'
Pd Pd -0.9988 1.0072 'International Tables Vol C Tables 4.2.6.8 and 6.1.1.4'

loop_
_geom_angle_atom_site_label_1
_geom_angle_atom_site_label_2
_geom_angle_atom_site_label_3
_geom_angle
_geom_angle_site_symmetry_1
_geom_angle_site_symmetry_3
C22 Pd C42 83.02(5) . .
C22 Pd N01 174.20(6) . .
C42 Pd N01 92.30(6) . .
C22 Pd P1 92.61(4) . .
C42 Pd P1 175.39(4) . .
N01 Pd P1 92.15(4) . .
C16 C11 C12 119.11(14) . .
C16 C11 C1 118.02(13) . .
C12 C11 C1 122.84(13) . .
C13 C12 C11 119.12(14) . .
C13 C12 C4 117.11(13) . .
C11 C12 C4 123.77(13) . .
C14 C13 C12 121.28(15) . .
C14 C13 H13 119.4 . .
C12 C13 H13 119.4 . .
C15 C14 C13 119.54(15) . .
C15 C14 H14 120.2 . .
C13 C14 H14 120.2 . .
C14 C15 C16 119.90(15) . .
C14 C15 H15 120 . .
C16 C15 H15 120 . .
C15 C16 C11 121.02(15) . .
C15 C16 H16 119.5 . .
C11 C16 H16 119.5 . .
N21 C1 C11 112.66(12) . .
N21 C1 H1A 109.1 . .
C11 C1 H1A 109.1 . .
N21 C1 H1B 109.1 . .
C11 C1 H1B 109.1 . .
H1A C1 H1B 107.8 . .
C22 N21 C25 110.43(12) . .
C22 N21 C1 125.09(12) . .
C25 N21 C1 124.48(12) . .
N21 C22 N23 105.56(12) . .
N21 C22 Pd 127.95(10) . .
N23 C22 Pd 126.39(10) . .
C22 N23 C24 110.61(12) . .
C22 N23 C2 125.58(13) . .
C24 N23 C2 123.80(13) . .
C25 C24 N23 106.73(13) . .
C25 C24 H24 126.6 . .
N23 C24 H24 126.6 . .
C24 C25 N21 106.63(13) . .
C24 C25 H25 126.7 . .
N21 C25 H25 126.7 . .
N23 C2 C32 112.37(13) . .
N23 C2 H2A 109.1 . .
C32 C2 H2A 109.1 . .
N23 C2 H2B 109.1 . .
C32 C2 H2B 109.1 . .
H2A C2 H2B 107.9 . .
C36 C31 C32 119.11(15) . .
C36 C31 C3 117.36(15) . .
C32 C31 C3 123.50(14) . .
C33 C32 C31 118.88(15) . .
C33 C32 C2 117.17(14) . .
C31 C32 C2 123.92(14) . .
C34 C33 C32 121.64(17) . .
C34 C33 H33 119.2 . .
C32 C33 H33 119.2 . .
C33 C34 C35 119.44(17) . .
C33 C34 H34 120.3 . .
C35 C34 H34 120.3 . .
C34 C35 C36 119.82(17) . .
C34 C35 H35 120.1 . .
C36 C35 H35 120.1 . .
C35 C36 C31 121.10(17) . .
C35 C36 H36 119.4 . .
C31 C36 H36 119.4 . .
N41 C3 C31 113.18(13) . .
N41 C3 H3A 108.9 . .
C31 C3 H3A 108.9 . .
N41 C3 H3B 108.9 . .
C31 C3 H3B 108.9 . .
H3A C3 H3B 107.8 . .
C42 N41 C45 110.15(13) . .
C42 N41 C3 125.43(13) . .
C45 N41 C3 124.40(13) . .
N43 C42 N41 106.38(13) . .
N43 C42 Pd 126.71(10) . .
N41 C42 Pd 126.83(11) . .
C42 N43 C44 110.01(13) . .
C42 N43 C4 125.15(12) . .
C44 N43 C4 124.83(13) . .
C45 C44 N43 106.84(14) . .
C45 C44 H44 126.6 . .
N43 C44 H44 126.6 . .
C44 C45 N41 106.62(14) . .
C44 C45 H45 126.7 . .
N41 C45 H45 126.7 . .
N43 C4 C12 111.10(12) . .
N43 C4 H4A 109.4 . .
C12 C4 H4A 109.4 . .
N43 C4 H4B 109.4 . .
C12 C4 H4B 109.4 . .
H4A C4 H4B 108 . .
C111 P1 C131 106.05(7) . .
C111 P1 C121 108.45(8) . .
C131 P1 C121 103.56(8) . .
C111 P1 Pd 113.11(6) . .
C131 P1 Pd 113.74(5) . .
C121 P1 Pd 111.32(6) . .
C112 C111 C116 119.21(17) . .
C112 C111 P1 119.69(13) . .
C116 C111 P1 120.53(14) . .
C113 C112 C111 120.25(18) . .
C113 C112 H112 119.9 . .
C111 C112 H112 119.9 . .
C114 C113 C112 120.1(2) . .
C114 C113 H113 119.9 . .
C112 C113 H113 119.9 . .
C115 C114 C113 120.1(2) . .
C115 C114 H114 119.9 . .
C113 C114 H114 119.9 . .
C114 C115 C116 120.7(2) . .
C114 C115 H115 119.7 . .
C116 C115 H115 119.7 . .
C115 C116 C111 119.6(2) . .
C115 C116 H116 120.2 . .
C111 C116 H116 120.2 . .
C122 C121 C126 119.71(18) . .
C122 C121 P1 123.21(16) . .
C126 C121 P1 116.95(13) . .
C121 C122 C123 119.7(2) . .
C121 C122 H122 120.2 . .
C123 C122 H122 120.2 . .
C124 C123 C122 120.4(2) . .
C124 C123 H123 119.8 . .
C122 C123 H123 119.8 . .
C125 C124 C123 120.2(2) . .
C125 C124 H124 119.9 . .
C123 C124 H124 119.9 . .
C124 C125 C126 120.2(2) . .
C124 C125 H125 119.9 . .
C126 C125 H125 119.9 . .
C125 C126 C121 119.9(2) . .
C125 C126 H126 120.1 . .
C121 C126 H126 120.1 . .
C136 C131 C132 119.39(15) . .
C136 C131 P1 119.76(13) . .
C132 C131 P1 120.85(13) . .
C131 C132 C133 119.53(19) . .
C131 C132 H132 120.2 . .
C133 C132 H132 120.2 . .
C134 C133 C132 120.6(2) . .
C134 C133 H133 119.7 . .
C132 C133 H133 119.7 . .
C133 C134 C135 120.08(17) . .
C133 C134 H134 120 . .
C135 C134 H134 120 . .
C134 C135 C136 119.91(19) . .
C134 C135 H135 120 . .
C136 C135 H135 120 . .
C135 C136 C131 120.48(18) . .
C135 C136 H136 119.8 . .
C131 C136 H136 119.8 . .
F22 P2 F26 91.44(13) . .
F22 P2 F24 178.90(13) . .
F26 P2 F24 89.47(11) . .
F22 P2 F23 90.27(9) . .
F26 P2 F23 89.50(9) . .
F24 P2 F23 89.13(8) . .
F22 P2 F25 89.70(13) . .
F26 P2 F25 178.75(13) . .
F24 P2 F25 89.40(11) . .
F23 P2 F25 91.00(10) . .
F22 P2 F21 89.81(10) . .
F26 P2 F21 90.62(9) . .
F24 P2 F21 90.79(9) . .
F23 P2 F21 179.85(11) . .
F25 P2 F21 88.87(9) . .
F35 P3 F31 90.5(3) . .
F35 P3 F33 90.1(3) . .
F31 P3 F33 179.3(4) . .
F35 P3 F32 89.8(3) . .
F31 P3 F32 89.4(3) . .
F33 P3 F32 91.0(3) . .
F35 P3 F34 92.5(3) . .
F31 P3 F34 91.4(3) . .
F33 P3 F34 88.1(4) . .
F32 P3 F34 177.5(3) . .
F35 P3 F36 179.3(3) . .
F31 P3 F36 89.0(3) . .
F33 P3 F36 90.4(3) . .
F32 P3 F36 89.6(3) . .
F34 P3 F36 88.0(3) . .
F45 P4 F44 94.4(10) . .
F45 P4 F46 173.8(8) . .
F44 P4 F46 86.7(8) . .
F45 P4 F43 98.8(9) . .
F44 P4 F43 91.3(10) . .
F46 P4 F43 87.3(7) . .
F45 P4 F41 84.2(9) . .
F44 P4 F41 91.1(10) . .
F46 P4 F41 89.6(8) . .
F43 P4 F41 176.1(12) . .
F45 P4 F42 87.0(8) . .
F44 P4 F42 177.7(7) . .
F46 P4 F42 92.1(8) . .
F43 P4 F42 86.8(7) . .
F41 P4 F42 90.8(8) . .
C01 N01 Pd 168.21(18) . .
N01 C01 C02 177.6(2) . .
C01 C02 H02A 109.5 . .
C01 C02 H02B 109.5 . .
H02A C02 H02B 109.5 . .
C01 C02 H02C 109.5 . .
H02A C02 H02C 109.5 . .
H02B C02 H02C 109.5 . .
C106 C101 C102 120.5(2) . .
C106 C101 H101 119.7 . .
C102 C101 H101 119.7 . .
C103 C102 C101 119.3(3) . .
C103 C102 H102 120.3 . .
C101 C102 H102 120.3 . .
C102 C103 C104 119.9(3) . .
C102 C103 H103 120.1 . .
C104 C103 H103 120.1 . .
C105 C104 C103 119.9(3) . .
C105 C104 H104 120.1 . .
C103 C104 H104 120.1 . .
C106 C105 C104 120.3(3) . .
C106 C105 H105 119.9 . .
C104 C105 H105 119.9 . .
C105 C106 C101 120.1(2) . .
C105 C106 H106 119.9 . .
C101 C106 H106 119.9 . .
C203 C201 C202 120.7(3) . .
C203 C201 H201 119.7 . .
C202 C201 H201 119.7 . .
C203 C202 C201 119.4(2) 2_777 .
C203 C202 H202 120.3 2_777 .
C201 C202 H202 120.3 . .
C201 C203 C202 119.9(3) . 2_777
C201 C203 H203 120.1 . .
C202 C203 H203 120.1 2_777 .

loop_
_geom_bond_atom_site_label_1
_geom_bond_atom_site_label_2
_geom_bond_distance
_geom_bond_site_symmetry_2
Pd C22 1.9724(13) .
Pd C42 2.0364(14) .
Pd N01 2.0495(15) .
Pd P1 2.3462(4) .
C11 C16 1.397(2) .
C11 C12 1.406(2) .
C11 C1 1.514(2) .
C12 C13 1.395(2) .
C12 C4 1.507(2) .
C13 C14 1.389(2) .
C13 H13 0.95 .
C14 C15 1.388(3) .
C14 H14 0.95 .
C15 C16 1.389(2) .
C15 H15 0.95 .
C16 H16 0.95 .
C1 N21 1.4678(19) .
C1 H1A 0.99 .
C1 H1B 0.99 .
N21 C22 1.3453(18) .
N21 C25 1.3859(19) .
C22 N23 1.3498(18) .
N23 C24 1.378(2) .
N23 C2 1.4673(19) .
C24 C25 1.353(2) .
C24 H24 0.95 .
C25 H25 0.95 .
C2 C32 1.514(2) .
C2 H2A 0.99 .
C2 H2B 0.99 .
C31 C36 1.398(2) .
C31 C32 1.405(2) .
C31 C3 1.509(2) .
C32 C33 1.395(2) .
C33 C34 1.385(3) .
C33 H33 0.95 .
C34 C35 1.388(3) .
C34 H34 0.95 .
C35 C36 1.388(3) .
C35 H35 0.95 .
C36 H36 0.95 .
C3 N41 1.471(2) .
C3 H3A 0.99 .
C3 H3B 0.99 .
N41 C42 1.3416(18) .
N41 C45 1.385(2) .
C42 N43 1.3404(19) .
N43 C44 1.386(2) .
N43 C4 1.4732(19) .
C44 C45 1.350(2) .
C44 H44 0.95 .
C45 H45 0.95 .
C4 H4A 0.99 .
C4 H4B 0.99 .
P1 C111 1.8149(17) .
P1 C131 1.8201(15) .
P1 C121 1.8207(17) .
C111 C112 1.398(3) .
C111 C116 1.404(2) .
C112 C113 1.387(3) .
C112 H112 0.95 .
C113 C114 1.383(4) .
C113 H113 0.95 .
C114 C115 1.380(4) .
C114 H114 0.95 .
C115 C116 1.388(3) .
C115 H115 0.95 .
C116 H116 0.95 .
C121 C122 1.392(3) .
C121 C126 1.394(3) .
C122 C123 1.394(3) .
C122 H122 0.95 .
C123 C124 1.380(5) .
C123 H123 0.95 .
C124 C125 1.379(4) .
C124 H124 0.95 .
C125 C126 1.393(3) .
C125 H125 0.95 .
C126 H126 0.95 .
C131 C136 1.393(2) .
C131 C132 1.396(2) .
C132 C133 1.397(3) .
C132 H132 0.95 .
C133 C134 1.381(3) .
C133 H133 0.95 .
C134 C135 1.382(3) .
C134 H134 0.95 .
C135 C136 1.392(2) .
C135 H135 0.95 .
C136 H136 0.95 .
P2 F22 1.5852(17) .
P2 F26 1.5894(16) .
P2 F24 1.5904(15) .
P2 F23 1.5906(14) .
P2 F25 1.5936(18) .
P2 F21 1.6012(14) .
P3 F35 1.547(4) .
P3 F31 1.559(5) .
P3 F33 1.575(6) .
P3 F32 1.591(4) .
P3 F34 1.598(5) .
P3 F36 1.614(4) .
P4 F45 1.488(10) .
P4 F44 1.507(9) .
P4 F46 1.566(10) .
P4 F43 1.573(14) .
P4 F41 1.584(11) .
P4 F42 1.587(8) .
N01 C01 1.131(2) .
C01 C02 1.456(3) .
C02 H02A 0.98 .
C02 H02B 0.98 .
C02 H02C 0.98 .
C101 C106 1.369(4) .
C101 C102 1.383(4) .
C101 H101 0.95 .
C102 C103 1.378(4) .
C102 H102 0.95 .
C103 C104 1.383(4) .
C103 H103 0.95 .
C104 C105 1.377(4) .
C104 H104 0.95 .
C105 C106 1.363(4) .
C105 H105 0.95 .
C106 H106 0.95 .
C201 C203 1.375(4) .
C201 C202 1.388(4) .
C201 H201 0.95 .
C202 C203 1.381(4) 2_777
C202 H202 0.95 .
C203 C202 1.381(4) 2_777
C203 H203 0.95 .

loop_
_geom_torsion_atom_site_label_1
_geom_torsion_atom_site_label_2
_geom_torsion_atom_site_label_3
_geom_torsion_atom_site_label_4
_geom_torsion
_geom_torsion_site_symmetry_4
C16 C11 C12 C13 -1.2(2) .
C1 C11 C12 C13 176.83(13) .
C16 C11 C12 C4 178.68(13) .
C1 C11 C12 C4 -3.3(2) .
C11 C12 C13 C14 1.9(2) .
C4 C12 C13 C14 -178.06(14) .
C12 C13 C14 C15 -0.9(2) .
C13 C14 C15 C16 -0.7(3) .
C14 C15 C16 C11 1.3(2) .
C12 C11 C16 C15 -0.3(2) .
C1 C11 C16 C15 -178.47(14) .
C16 C11 C1 N21 -89.73(15) .
C12 C11 C1 N21 92.19(16) .
C11 C1 N21 C22 -110.09(15) .
C11 C1 N21 C25 71.14(18) .
C25 N21 C22 N23 -1.82(17) .
C1 N21 C22 N23 179.26(13) .
C25 N21 C22 Pd -178.41(11) .
C1 N21 C22 Pd 2.7(2) .
C42 Pd C22 N21 86.23(13) .
N01 Pd C22 N21 122.7(6) .
P1 Pd C22 N21 -92.31(13) .
C42 Pd C22 N23 -89.69(13) .
N01 Pd C22 N23 -53.3(6) .
P1 Pd C22 N23 91.78(13) .
N21 C22 N23 C24 1.82(17) .
Pd C22 N23 C24 178.48(11) .
N21 C22 N23 C2 -176.85(13) .
Pd C22 N23 C2 -0.2(2) .
C22 N23 C24 C25 -1.14(19) .
C2 N23 C24 C25 177.56(15) .
N23 C24 C25 N21 -0.01(19) .
C22 N21 C25 C24 1.16(19) .
C1 N21 C25 C24 -179.92(14) .
C22 N23 C2 C32 109.44(17) .
C24 N23 C2 C32 -69.06(19) .
C36 C31 C32 C33 1.1(2) .
C3 C31 C32 C33 178.78(15) .
C36 C31 C32 C2 -177.07(15) .
C3 C31 C32 C2 0.6(2) .
N23 C2 C32 C33 92.53(17) .
N23 C2 C32 C31 -89.31(18) .
C31 C32 C33 C34 -0.5(3) .
C2 C32 C33 C34 177.77(17) .
C32 C33 C34 C35 -0.5(3) .
C33 C34 C35 C36 0.8(3) .
C34 C35 C36 C31 -0.3(3) .
C32 C31 C36 C35 -0.7(3) .
C3 C31 C36 C35 -178.56(17) .
C36 C31 C3 N41 -93.63(18) .
C32 C31 C3 N41 88.62(19) .
C31 C3 N41 C42 -110.13(17) .
C31 C3 N41 C45 71.90(19) .
C45 N41 C42 N43 -0.72(16) .
C3 N41 C42 N43 -178.94(13) .
C45 N41 C42 Pd -177.64(10) .
C3 N41 C42 Pd 4.1(2) .
C22 Pd C42 N43 -89.39(12) .
N01 Pd C42 N43 94.05(12) .
P1 Pd C42 N43 -70.9(5) .
C22 Pd C42 N41 86.92(12) .
N01 Pd C42 N41 -89.64(13) .
P1 Pd C42 N41 105.4(5) .
N41 C42 N43 C44 0.84(16) .
Pd C42 N43 C44 177.76(10) .
N41 C42 N43 C4 -177.90(12) .
Pd C42 N43 C4 -0.98(19) .
C42 N43 C44 C45 -0.64(17) .
C4 N43 C44 C45 178.10(13) .
N43 C44 C45 N41 0.18(17) .
C42 N41 C45 C44 0.33(17) .
C3 N41 C45 C44 178.57(14) .
C42 N43 C4 C12 110.11(15) .
C44 N43 C4 C12 -68.45(18) .
C13 C12 C4 N43 91.78(15) .
C11 C12 C4 N43 -88.13(17) .
C22 Pd P1 C111 -22.99(7) .
C42 Pd P1 C111 -41.3(5) .
N01 Pd P1 C111 153.69(8) .
C22 Pd P1 C131 -144.07(7) .
C42 Pd P1 C131 -162.4(5) .
N01 Pd P1 C131 32.61(8) .
C22 Pd P1 C121 99.40(7) .
C42 Pd P1 C121 81.1(5) .
N01 Pd P1 C121 -83.92(8) .
C131 P1 C111 C112 24.03(18) .
C121 P1 C111 C112 134.72(16) .
Pd P1 C111 C112 -101.30(16) .
C131 P1 C111 C116 -164.71(15) .
C121 P1 C111 C116 -54.02(17) .
Pd P1 C111 C116 69.96(16) .
C116 C111 C112 C113 0.5(3) .
P1 C111 C112 C113 171.9(2) .
C111 C112 C113 C114 -0.1(4) .
C112 C113 C114 C115 -0.3(5) .
C113 C114 C115 C116 0.4(5) .
C114 C115 C116 C111 -0.1(4) .
C112 C111 C116 C115 -0.4(3) .
P1 C111 C116 C115 -171.71(18) .
C111 P1 C121 C122 -6.88(18) .
C131 P1 C121 C122 105.48(16) .
Pd P1 C121 C122 -131.92(15) .
C111 P1 C121 C126 177.21(13) .
C131 P1 C121 C126 -70.43(15) .
Pd P1 C121 C126 52.16(15) .
C126 C121 C122 C123 0.9(3) .
P1 C121 C122 C123 -174.88(17) .
C121 C122 C123 C124 1.4(3) .
C122 C123 C124 C125 -2.1(4) .
C123 C124 C125 C126 0.5(3) .
C124 C125 C126 C121 1.9(3) .
C122 C121 C126 C125 -2.6(3) .
P1 C121 C126 C125 173.50(15) .
C111 P1 C131 C136 -97.45(15) .
C121 P1 C131 C136 148.46(14) .
Pd P1 C131 C136 27.48(15) .
C111 P1 C131 C132 82.41(16) .
C121 P1 C131 C132 -31.68(17) .
Pd P1 C131 C132 -152.66(14) .
C136 C131 C132 C133 1.3(3) .
P1 C131 C132 C133 -178.61(16) .
C131 C132 C133 C134 -1.3(3) .
C132 C133 C134 C135 0.1(3) .
C133 C134 C135 C136 1.0(3) .
C134 C135 C136 C131 -1.0(3) .
C132 C131 C136 C135 -0.1(3) .
P1 C131 C136 C135 179.73(15) .
C22 Pd N01 C01 58.3(11) .
C42 Pd N01 C01 94.5(8) .
P1 Pd N01 C01 -86.7(8) .
Pd N01 C01 C02 40(7) .
C106 C101 C102 C103 -1.2(4) .
C101 C102 C103 C104 0.1(5) .
C102 C103 C104 C105 1.1(5) .
C103 C104 C105 C106 -1.3(5) .
C104 C105 C106 C101 0.3(4) .
C102 C101 C106 C105 0.9(4) .
C203 C201 C202 C203 -0.3(4) 2_777
C202 C201 C203 C202 0.3(4) 2_777
